data_7108630
loop_
_publ_author_name
'Huijun Dong'
'Chris Limberakis'
'Spiros Liras'
'David Price'
'Keith James'

_publ_section_title
;
 Peptidic macrocyclization via palladium-catalyzed chemoselective indole
 C-2 arylation
;
_journal_name_full Chem.Commun.
_journal_page_first 11644
_journal_paper_doi 10.1039/c2cc36962a
_journal_volume 48
_journal_year 2012
_chemical_absolute_configuration ad
_chemical_formula_moiety 'C34 H36 N4 O5, C H4 O'
_chemical_formula_sum 'C35 H40 N4 O6'
_chemical_formula_weight 612.71
_chemical_name_systematic
;
?
;
_space_group_IT_number 4
_symmetry_cell_setting monoclinic
_symmetry_space_group_name_Hall 'P 2yb'
_symmetry_space_group_name_H-M 'P 1 21 1'
_atom_sites_solution_hydrogens geom
_atom_sites_solution_primary direct
_atom_sites_solution_secondary difmap
_audit_creation_method SHELXL-97
_cell_angle_alpha 90.00
_cell_angle_beta 94.175(5)
_cell_angle_gamma 90.00
_cell_formula_units_Z 2
_cell_length_a 4.8880(4)
_cell_length_b 20.1498(15)
_cell_length_c 16.3117(11)
_cell_measurement_reflns_used 4397
_cell_measurement_temperature 100(2)
_cell_measurement_theta_max 66.53
_cell_measurement_theta_min 2.72
_cell_volume 1602.3(2)
_computing_cell_refinement 'Bruker SAINT'
_computing_data_collection 'Bruker APEX2'
_computing_data_reduction 'Bruker SAINT'
_computing_molecular_graphics 'Bruker SHELXTL'
_computing_publication_material 'Bruker SHELXTL'
_computing_structure_refinement 'SHELXL-97 (Sheldrick, 2008)'
_computing_structure_solution 'SHELXS-97 (Sheldrick, 2008)'
_diffrn_ambient_temperature 100(2)
_diffrn_measured_fraction_theta_full 0.923
_diffrn_measured_fraction_theta_max 0.923
_diffrn_measurement_device_type 'Bruker APEX CCD'
_diffrn_measurement_method '\f and \w scans'
_diffrn_radiation_monochromator 'Double Bounce Multilayer Mirror'
_diffrn_radiation_source 'Rotating Anode'
_diffrn_radiation_type CuK\a
_diffrn_radiation_wavelength 1.54178
_diffrn_reflns_av_R_equivalents 0.0669
_diffrn_reflns_av_sigmaI/netI 0.0781
_diffrn_reflns_limit_h_max 5
_diffrn_reflns_limit_h_min -5
_diffrn_reflns_limit_k_max 24
_diffrn_reflns_limit_k_min -23
_diffrn_reflns_limit_l_max 18
_diffrn_reflns_limit_l_min -17
_diffrn_reflns_number 12547
_diffrn_reflns_theta_full 67.46
_diffrn_reflns_theta_max 67.46
_diffrn_reflns_theta_min 2.72
_exptl_absorpt_coefficient_mu 0.710
_exptl_absorpt_correction_T_max 0.9790
_exptl_absorpt_correction_T_min 0.9196
_exptl_absorpt_correction_type multi-scan
_exptl_absorpt_process_details SADABS
_exptl_crystal_colour Colorless
_exptl_crystal_density_diffrn 1.270
_exptl_crystal_density_meas ?
_exptl_crystal_density_method 'not measured'
_exptl_crystal_description Needle
_exptl_crystal_F_000 652
_exptl_crystal_size_max 0.12
_exptl_crystal_size_mid 0.05
_exptl_crystal_size_min 0.03
_refine_diff_density_max 0.440
_refine_diff_density_min -0.382
_refine_diff_density_rms 0.071
_refine_ls_abs_structure_details 'Flack H D (1983), Acta Cryst. A39, 876-881'
_refine_ls_abs_structure_Flack -0.5(3)
_refine_ls_extinction_coef 'not measured'
_refine_ls_extinction_method none
_refine_ls_goodness_of_fit_ref 1.048
_refine_ls_hydrogen_treatment constr
_refine_ls_matrix_type full
_refine_ls_number_parameters 413
_refine_ls_number_reflns 4893
_refine_ls_number_restraints 1
_refine_ls_restrained_S_all 1.048
_refine_ls_R_factor_all 0.0803
_refine_ls_R_factor_gt 0.0654
_refine_ls_shift/su_max 0.000
_refine_ls_shift/su_mean 0.000
_refine_ls_structure_factor_coef Fsqd
_refine_ls_weighting_details 'calc w=1/[\s^2^(Fo^2^)+(0.0952P)^2^+0.3126P] where P=(Fo^2^+2Fc^2^)/3'
_refine_ls_weighting_scheme calc
_refine_ls_wR_factor_gt 0.1532
_refine_ls_wR_factor_ref 0.1608
_reflns_number_gt 4088
_reflns_number_total 4893
_reflns_threshold_expression >2sigma(I)
_cod_data_source_file c2cc36962a.txt
_cod_data_source_block kjames04
_cod_depositor_comments
;
The following automatic conversions were performed:

'_exptl_crystal_density_meas' value 'not measured' was changed to '?'
- the value is perceived as not measured.

Automatic conversion script
Id: cif_fix_values 3008 2015-01-20 13:52:24Z robertas 
;
_cod_original_sg_symbol_H-M P2(1)
_cod_database_code 7108630

loop_
_symmetry_equiv_pos_as_xyz
'x, y, z'
'-x, y+1/2, -z'

loop_
_atom_site_label
_atom_site_type_symbol
_atom_site_fract_x
_atom_site_fract_y
_atom_site_fract_z
_atom_site_U_iso_or_equiv
_atom_site_adp_type
_atom_site_occupancy
_atom_site_symmetry_multiplicity
_atom_site_calc_flag
_atom_site_refinement_flags
_atom_site_disorder_assembly
_atom_site_disorder_group
O1 O 0.2999(7) 0.3592(2) 0.5266(3) 0.0646(13) Uani 1 1 d . . .
O1S O 1.235(3) 0.4691(6) 0.6241(7) 0.0744(15) Uani 0.423(6) 1 d P A 2
H1S H 1.1379 0.4876 0.5862 0.112 Uiso 0.423(6) 1 calc PR A 2
O2 O 0.2677(5) 0.34649(14) 0.13661(17) 0.0293(6) Uani 1 1 d . . .
O3 O 0.9615(5) 0.27733(15) 0.70229(17) 0.0323(6) Uani 1 1 d . . .
O4 O 0.1327(5) 0.26704(14) -0.04256(16) 0.0286(6) Uani 1 1 d . . .
O5 O 0.4113(5) 0.35587(14) -0.03574(17) 0.0287(6) Uani 1 1 d . . .
N1 N 0.9804(7) 0.09959(18) 0.2027(2) 0.0314(8) Uani 1 1 d . . .
H1 H 1.0744 0.0848 0.2471 0.038 Uiso 1 1 calc R . .
N2 N 0.5163(6) 0.26665(18) 0.65610(19) 0.0267(7) Uani 1 1 d . . .
H2 H 0.3451 0.2634 0.6690 0.032 Uiso 1 1 calc R . .
N3 N 0.7456(7) 0.36726(18) 0.5117(2) 0.0350(8) Uani 1 1 d . . .
H3 H 0.9073 0.3486 0.5217 0.042 Uiso 1 1 calc R . .
N4 N 0.6789(6) 0.30992(17) 0.10121(19) 0.0243(7) Uani 1 1 d . . .
H4 H 0.8583 0.3115 0.1107 0.029 Uiso 1 1 calc R . .
C1 C 1.0205(8) 0.0806(2) 0.1239(2) 0.0266(8) Uani 1 1 d . . .
C1S C 1.067(4) 0.4469(8) 0.6851(11) 0.0744(15) Uani 0.423(6) 1 d P A 2
H1SE H 1.1535 0.4087 0.7137 0.112 Uiso 0.423(6) 1 calc PR A 2
H1SF H 0.8878 0.4338 0.6594 0.112 Uiso 0.423(6) 1 calc PR A 2
H1SG H 1.0435 0.4827 0.7246 0.112 Uiso 0.423(6) 1 calc PR A 2
C2 C 1.2101(8) 0.0360(2) 0.0940(3) 0.0308(9) Uani 1 1 d . . .
H2A H 1.3413 0.0138 0.1301 0.037 Uiso 1 1 calc R . .
C3 C 1.1994(9) 0.0257(2) 0.0112(3) 0.0343(10) Uani 1 1 d . . .
H3A H 1.3249 -0.0044 -0.0106 0.041 Uiso 1 1 calc R . .
C4 C 1.0066(8) 0.0586(2) -0.0423(3) 0.0309(9) Uani 1 1 d . . .
H4A H 1.0041 0.0504 -0.0997 0.037 Uiso 1 1 calc R . .
C5 C 0.8209(8) 0.1026(2) -0.0132(3) 0.0307(9) Uani 1 1 d . . .
H5 H 0.6913 0.1247 -0.0498 0.037 Uiso 1 1 calc R . .
C6 C 0.8274(7) 0.11393(19) 0.0710(2) 0.0246(8) Uani 1 1 d . . .
C7 C 0.6710(8) 0.15605(19) 0.1218(2) 0.0257(8) Uani 1 1 d . . .
C8 C 0.7693(8) 0.1457(2) 0.2022(2) 0.0273(8) Uani 1 1 d . . .
C9 C 0.6766(8) 0.1679(2) 0.2824(3) 0.0302(9) Uani 1 1 d . . .
C10 C 0.7595(16) 0.1337(3) 0.3527(4) 0.070(2) Uani 1 1 d . . .
H10 H 0.8846 0.0979 0.3493 0.084 Uiso 1 1 calc R . .
C11 C 0.6674(16) 0.1497(3) 0.4279(3) 0.071(2) Uani 1 1 d . . .
H11 H 0.7299 0.1246 0.4749 0.085 Uiso 1 1 calc R . .
C12 C 0.4886(8) 0.2008(2) 0.4369(3) 0.0343(9) Uani 1 1 d . . .
C13 C 0.4117(10) 0.2372(3) 0.3678(3) 0.0485(13) Uani 1 1 d . . .
H13 H 0.2920 0.2740 0.3721 0.058 Uiso 1 1 calc R . .
C14 C 0.5053(10) 0.2213(3) 0.2921(3) 0.0448(12) Uani 1 1 d . . .
H14 H 0.4501 0.2478 0.2457 0.054 Uiso 1 1 calc R . .
C15 C 0.3917(9) 0.2155(2) 0.5212(3) 0.0369(10) Uani 1 1 d . . .
H15A H 0.3885 0.1737 0.5530 0.044 Uiso 1 1 calc R . .
H15B H 0.2019 0.2329 0.5148 0.044 Uiso 1 1 calc R . .
C16 C 0.5752(8) 0.2661(2) 0.5694(2) 0.0306(9) Uani 1 1 d . . .
H16 H 0.7714 0.2532 0.5654 0.037 Uiso 1 1 calc R . .
C17 C 0.5313(8) 0.3355(2) 0.5332(2) 0.0317(9) Uani 1 1 d . . .
C18 C 0.7341(9) 0.4322(2) 0.4718(3) 0.0370(10) Uani 1 1 d . . .
H18A H 0.8276 0.4654 0.5088 0.044 Uiso 1 1 calc R . .
H18B H 0.5402 0.4459 0.4614 0.044 Uiso 1 1 calc R . .
C19 C 0.8702(10) 0.4303(2) 0.3912(3) 0.0398(10) Uani 1 1 d . . .
H19A H 1.0661 0.4186 0.4024 0.048 Uiso 1 1 calc R . .
H19B H 0.7830 0.3952 0.3558 0.048 Uiso 1 1 calc R . .
C20 C 0.8499(9) 0.4953(2) 0.3462(2) 0.0305(9) Uani 1 1 d . . .
C21 C 1.0208(9) 0.5465(2) 0.3736(3) 0.0364(10) Uani 1 1 d . . .
H21 H 1.1463 0.5393 0.4200 0.044 Uiso 1 1 calc R . .
C22 C 1.0148(9) 0.6079(2) 0.3356(3) 0.0373(10) Uani 1 1 d . . .
H22 H 1.1353 0.6423 0.3551 0.045 Uiso 1 1 calc R . .
C23 C 0.8292(9) 0.6182(2) 0.2682(3) 0.0335(9) Uani 1 1 d . . .
H23 H 0.8201 0.6602 0.2416 0.040 Uiso 1 1 calc R . .
C24 C 0.6589(8) 0.5677(2) 0.2400(2) 0.0306(9) Uani 1 1 d . . .
H24 H 0.5332 0.5755 0.1938 0.037 Uiso 1 1 calc R . .
C25 C 0.6639(8) 0.5052(2) 0.2769(2) 0.0262(8) Uani 1 1 d . . .
C26 C 0.4930(8) 0.4496(2) 0.2384(2) 0.0294(9) Uani 1 1 d . . .
H26A H 0.3368 0.4681 0.2037 0.035 Uiso 1 1 calc R . .
H26B H 0.4186 0.4221 0.2820 0.035 Uiso 1 1 calc R . .
C27 C 0.6707(8) 0.4068(2) 0.1862(3) 0.0303(9) Uani 1 1 d . . .
H27A H 0.7559 0.4358 0.1462 0.036 Uiso 1 1 calc R . .
H27B H 0.8206 0.3872 0.2224 0.036 Uiso 1 1 calc R . .
C28 C 0.5207(7) 0.3522(2) 0.1402(2) 0.0265(8) Uani 1 1 d . . .
C29 C 0.5582(7) 0.2617(2) 0.0437(2) 0.0230(7) Uani 1 1 d . . .
H29 H 0.7073 0.2465 0.0094 0.028 Uiso 1 1 calc R . .
C30 C 0.4459(7) 0.1997(2) 0.0845(2) 0.0251(8) Uani 1 1 d . . .
H30A H 0.3265 0.2136 0.1279 0.030 Uiso 1 1 calc R . .
H30B H 0.3325 0.1740 0.0430 0.030 Uiso 1 1 calc R . .
C31 C 0.7170(8) 0.2720(2) 0.7163(2) 0.0271(8) Uani 1 1 d . . .
C32 C 0.6295(8) 0.2686(3) 0.8022(3) 0.0364(10) Uani 1 1 d . . .
H32A H 0.7056 0.2286 0.8292 0.055 Uiso 1 1 calc R . .
H32B H 0.4288 0.2672 0.8008 0.055 Uiso 1 1 calc R . .
H32C H 0.6967 0.3079 0.8329 0.055 Uiso 1 1 calc R . .
C33 C 0.3390(7) 0.29399(19) -0.0145(2) 0.0234(8) Uani 1 1 d . . .
C34 C 0.2053(9) 0.3913(2) -0.0859(3) 0.0356(10) Uani 1 1 d . . .
H34A H 0.1725 0.3687 -0.1389 0.053 Uiso 1 1 calc R . .
H34B H 0.2685 0.4367 -0.0949 0.053 Uiso 1 1 calc R . .
H34C H 0.0346 0.3927 -0.0579 0.053 Uiso 1 1 calc R . .
O1SB O 0.252(2) 0.0101(4) 0.3207(5) 0.0744(15) Uani 0.577(6) 1 d P A 1
H1SB H 0.4236 0.0118 0.3280 0.112 Uiso 0.577(6) 1 calc PR A 1
C1SB C 0.173(3) -0.0521(6) 0.2881(8) 0.0744(15) Uani 0.577(6) 1 d P A 1
H1SA H 0.2612 -0.0596 0.2369 0.112 Uiso 0.577(6) 1 calc PR A 1
H1SC H -0.0269 -0.0532 0.2770 0.112 Uiso 0.577(6) 1 calc PR A 1
H1SD H 0.2289 -0.0869 0.3278 0.112 Uiso 0.577(6) 1 calc PR A 1

loop_
_atom_site_aniso_label
_atom_site_aniso_U_11
_atom_site_aniso_U_22
_atom_site_aniso_U_33
_atom_site_aniso_U_23
_atom_site_aniso_U_13
_atom_site_aniso_U_12
O1 0.0253(16) 0.072(3) 0.098(3) 0.052(2) 0.0141(17) 0.0057(17)
O1S 0.099(4) 0.057(3) 0.066(3) 0.007(2) -0.006(3) 0.001(3)
O2 0.0214(13) 0.0373(16) 0.0298(14) -0.0083(12) 0.0067(10) -0.0035(11)
O3 0.0217(13) 0.0440(17) 0.0323(15) 0.0001(13) 0.0097(11) -0.0022(12)
O4 0.0246(13) 0.0333(15) 0.0281(14) -0.0003(12) 0.0022(10) -0.0059(12)
O5 0.0302(13) 0.0284(14) 0.0280(14) 0.0030(12) 0.0042(10) -0.0008(11)
N1 0.0306(17) 0.0354(19) 0.0287(19) 0.0083(15) 0.0062(14) 0.0093(14)
N2 0.0202(15) 0.0397(19) 0.0210(15) 0.0028(15) 0.0065(12) -0.0002(14)
N3 0.0224(16) 0.0335(19) 0.050(2) 0.0036(16) 0.0080(14) 0.0057(14)
N4 0.0182(14) 0.0305(17) 0.0246(16) -0.0015(13) 0.0048(11) 0.0001(13)
C1 0.0259(18) 0.028(2) 0.027(2) -0.0002(16) 0.0090(15) -0.0034(16)
C1S 0.099(4) 0.057(3) 0.066(3) 0.007(2) -0.006(3) 0.001(3)
C2 0.0264(19) 0.030(2) 0.038(2) 0.0064(18) 0.0096(16) 0.0017(16)
C3 0.035(2) 0.029(2) 0.041(3) -0.0055(18) 0.0198(18) -0.0045(17)
C4 0.0284(18) 0.034(2) 0.032(2) -0.0065(17) 0.0135(16) -0.0050(16)
C5 0.0274(19) 0.034(2) 0.031(2) -0.0029(17) 0.0057(16) -0.0057(17)
C6 0.0216(17) 0.0247(19) 0.028(2) -0.0013(16) 0.0081(15) -0.0064(14)
C7 0.0260(18) 0.029(2) 0.024(2) -0.0024(15) 0.0098(15) -0.0072(15)
C8 0.0247(17) 0.033(2) 0.025(2) 0.0018(17) 0.0085(15) 0.0012(16)
C9 0.0269(18) 0.039(2) 0.026(2) -0.0004(17) 0.0056(15) -0.0010(16)
C10 0.112(5) 0.066(4) 0.035(3) 0.011(3) 0.019(3) 0.059(4)
C11 0.125(6) 0.064(4) 0.025(3) 0.015(2) 0.017(3) 0.047(4)
C12 0.033(2) 0.046(3) 0.025(2) 0.0038(19) 0.0058(16) -0.0037(19)
C13 0.041(2) 0.072(4) 0.033(3) 0.004(2) 0.0073(19) 0.025(2)
C14 0.046(3) 0.070(3) 0.019(2) 0.006(2) 0.0063(18) 0.019(2)
C15 0.035(2) 0.051(3) 0.027(2) 0.0007(19) 0.0149(17) -0.002(2)
C16 0.0265(18) 0.042(2) 0.0242(19) 0.0091(18) 0.0093(15) 0.0051(18)
C17 0.0257(19) 0.048(3) 0.022(2) 0.0077(17) 0.0059(15) 0.0021(17)
C18 0.029(2) 0.032(2) 0.052(3) 0.001(2) 0.0145(19) 0.0039(17)
C19 0.050(2) 0.040(2) 0.029(2) -0.0026(19) -0.0029(18) 0.008(2)
C20 0.0306(19) 0.037(2) 0.024(2) -0.0058(17) 0.0026(15) 0.0040(17)
C21 0.035(2) 0.040(3) 0.034(2) -0.0115(19) -0.0040(17) 0.0070(19)
C22 0.037(2) 0.038(2) 0.038(2) -0.0099(19) 0.0064(18) -0.0032(19)
C23 0.035(2) 0.032(2) 0.035(2) -0.0072(17) 0.0114(17) 0.0000(17)
C24 0.0322(19) 0.035(2) 0.026(2) -0.0028(17) 0.0081(16) 0.0063(17)
C25 0.0234(17) 0.031(2) 0.025(2) -0.0067(16) 0.0095(15) 0.0019(16)
C26 0.0247(18) 0.037(2) 0.027(2) -0.0037(17) 0.0085(15) -0.0016(17)
C27 0.0231(18) 0.038(2) 0.030(2) -0.0066(18) 0.0056(15) -0.0057(17)
C28 0.0239(18) 0.039(2) 0.0176(17) 0.0048(17) 0.0095(13) 0.0002(16)
C29 0.0216(16) 0.0287(19) 0.0195(17) -0.0029(16) 0.0062(13) -0.0016(15)
C30 0.0240(17) 0.031(2) 0.0211(18) -0.0005(15) 0.0066(14) -0.0037(15)
C31 0.0261(18) 0.0285(19) 0.0274(19) 0.0022(16) 0.0063(15) 0.0035(16)
C32 0.0276(18) 0.055(3) 0.027(2) -0.002(2) 0.0052(15) -0.004(2)
C33 0.026(2) 0.027(2) 0.0175(17) 0.0007(14) 0.0085(14) -0.0005(15)
C34 0.038(2) 0.029(2) 0.040(2) 0.0066(18) 0.0037(18) 0.0040(18)
O1SB 0.099(4) 0.057(3) 0.066(3) 0.007(2) -0.006(3) 0.001(3)
C1SB 0.099(4) 0.057(3) 0.066(3) 0.007(2) -0.006(3) 0.001(3)

loop_
_atom_type_symbol
_atom_type_description
_atom_type_scat_dispersion_real
_atom_type_scat_dispersion_imag
_atom_type_scat_source
C C 0.0181 0.0091 'International Tables Vol C Tables 4.2.6.8 and 6.1.1.4'
H H 0.0000 0.0000 'International Tables Vol C Tables 4.2.6.8 and 6.1.1.4'
N N 0.0311 0.0180 'International Tables Vol C Tables 4.2.6.8 and 6.1.1.4'
O O 0.0492 0.0322 'International Tables Vol C Tables 4.2.6.8 and 6.1.1.4'

loop_
_geom_angle_atom_site_label_1
_geom_angle_atom_site_label_2
_geom_angle_atom_site_label_3
_geom_angle
C1S O1S H1S 109.5
C33 O5 C34 114.8(3)
C1 N1 C8 109.8(3)
C1 N1 H1 125.1
C8 N1 H1 125.1
C31 N2 C16 121.5(3)
C31 N2 H2 119.2
C16 N2 H2 119.2
C17 N3 C18 123.9(3)
C17 N3 H3 118.1
C18 N3 H3 118.1
C28 N4 C29 120.8(3)
C28 N4 H4 119.6
C29 N4 H4 119.6
N1 C1 C6 107.9(3)
N1 C1 C2 130.5(4)
C6 C1 C2 121.6(4)
O1S C1S H1SE 109.5
O1S C1S H1SF 109.5
H1SE C1S H1SF 109.5
O1S C1S H1SG 109.5
H1SE C1S H1SG 109.5
H1SF C1S H1SG 109.5
C3 C2 C1 117.6(4)
C3 C2 H2A 121.2
C1 C2 H2A 121.2
C2 C3 C4 121.3(4)
C2 C3 H3A 119.3
C4 C3 H3A 119.3
C5 C4 C3 121.3(4)
C5 C4 H4A 119.4
C3 C4 H4A 119.4
C4 C5 C6 118.5(4)
C4 C5 H5 120.7
C6 C5 H5 120.7
C5 C6 C1 119.7(4)
C5 C6 C7 133.5(4)
C1 C6 C7 106.8(4)
C8 C7 C6 107.1(4)
C8 C7 C30 131.9(4)
C6 C7 C30 121.0(4)
C7 C8 N1 108.3(3)
C7 C8 C9 133.2(4)
N1 C8 C9 118.1(4)
C10 C9 C14 116.1(4)
C10 C9 C8 119.7(4)
C14 C9 C8 124.2(4)
C9 C10 C11 122.1(5)
C9 C10 H10 118.9
C11 C10 H10 118.9
C12 C11 C10 121.7(5)
C12 C11 H11 119.1
C10 C11 H11 119.1
C11 C12 C13 117.0(4)
C11 C12 C15 119.3(4)
C13 C12 C15 123.7(4)
C12 C13 C14 121.3(5)
C12 C13 H13 119.4
C14 C13 H13 119.4
C9 C14 C13 121.7(4)
C9 C14 H14 119.2
C13 C14 H14 119.2
C12 C15 C16 112.7(3)
C12 C15 H15A 109.1
C16 C15 H15A 109.1
C12 C15 H15B 109.1
C16 C15 H15B 109.1
H15A C15 H15B 107.8
N2 C16 C17 109.5(4)
N2 C16 C15 110.6(3)
C17 C16 C15 110.4(4)
N2 C16 H16 108.8
C17 C16 H16 108.8
C15 C16 H16 108.8
O1 C17 N3 122.8(4)
O1 C17 C16 119.6(4)
N3 C17 C16 117.6(3)
N3 C18 C19 111.0(4)
N3 C18 H18A 109.4
C19 C18 H18A 109.4
N3 C18 H18B 109.4
C19 C18 H18B 109.4
H18A C18 H18B 108.0
C20 C19 C18 112.7(4)
C20 C19 H19A 109.1
C18 C19 H19A 109.1
C20 C19 H19B 109.1
C18 C19 H19B 109.1
H19A C19 H19B 107.8
C21 C20 C25 119.5(4)
C21 C20 C19 118.5(4)
C25 C20 C19 122.0(4)
C20 C21 C22 122.1(4)
C20 C21 H21 119.0
C22 C21 H21 119.0
C21 C22 C23 118.7(4)
C21 C22 H22 120.7
C23 C22 H22 120.7
C24 C23 C22 119.9(4)
C24 C23 H23 120.1
C22 C23 H23 120.1
C23 C24 C25 122.3(4)
C23 C24 H24 118.8
C25 C24 H24 118.8
C24 C25 C20 117.6(4)
C24 C25 C26 120.0(4)
C20 C25 C26 122.2(4)
C25 C26 C27 109.3(3)
C25 C26 H26A 109.8
C27 C26 H26A 109.8
C25 C26 H26B 109.8
C27 C26 H26B 109.8
H26A C26 H26B 108.3
C28 C27 C26 114.7(3)
C28 C27 H27A 108.6
C26 C27 H27A 108.6
C28 C27 H27B 108.6
C26 C27 H27B 108.6
H27A C27 H27B 107.6
O2 C28 N4 121.8(4)
O2 C28 C27 122.9(4)
N4 C28 C27 115.3(3)
N4 C29 C33 110.7(3)
N4 C29 C30 114.0(3)
C33 C29 C30 111.1(3)
N4 C29 H29 106.9
C33 C29 H29 106.9
C30 C29 H29 106.9
C7 C30 C29 112.2(3)
C7 C30 H30A 109.2
C29 C30 H30A 109.2
C7 C30 H30B 109.2
C29 C30 H30B 109.2
H30A C30 H30B 107.9
O3 C31 N2 122.4(4)
O3 C31 C32 121.5(4)
N2 C31 C32 116.0(3)
C31 C32 H32A 109.5
C31 C32 H32B 109.5
H32A C32 H32B 109.5
C31 C32 H32C 109.5
H32A C32 H32C 109.5
H32B C32 H32C 109.5
O4 C33 O5 123.1(4)
O4 C33 C29 125.1(4)
O5 C33 C29 111.7(3)
O5 C34 H34A 109.5
O5 C34 H34B 109.5
H34A C34 H34B 109.5
O5 C34 H34C 109.5
H34A C34 H34C 109.5
H34B C34 H34C 109.5

loop_
_geom_bond_atom_site_label_1
_geom_bond_atom_site_label_2
_geom_bond_distance
O1 C17 1.226(5)
O1S C1S 1.41(2)
O1S H1S 0.8400
O2 C28 1.239(5)
O3 C31 1.237(5)
O4 C33 1.206(5)
O5 C33 1.348(5)
O5 C34 1.440(5)
N1 C1 1.369(5)
N1 C8 1.388(5)
N1 H1 0.8800
N2 C31 1.342(5)
N2 C16 1.464(5)
N2 H2 0.8800
N3 C17 1.298(6)
N3 C18 1.460(6)
N3 H3 0.8800
N4 C28 1.341(5)
N4 C29 1.446(5)
N4 H4 0.8800
C1 C6 1.403(6)
C1 C2 1.403(6)
C1S H1SE 0.9800
C1S H1SF 0.9800
C1S H1SG 0.9800
C2 C3 1.363(6)
C2 H2A 0.9500
C3 C4 1.404(7)
C3 H3A 0.9500
C4 C5 1.378(6)
C4 H4A 0.9500
C5 C6 1.391(6)
C5 H5 0.9500
C6 C7 1.443(5)
C7 C8 1.379(6)
C7 C30 1.502(6)
C8 C9 1.484(5)
C9 C10 1.373(7)
C9 C14 1.380(7)
C10 C11 1.376(8)
C10 H10 0.9500
C11 C12 1.364(7)
C11 H11 0.9500
C12 C13 1.373(7)
C12 C15 1.516(6)
C13 C14 1.386(6)
C13 H13 0.9500
C14 H14 0.9500
C15 C16 1.536(7)
C15 H15A 0.9900
C15 H15B 0.9900
C16 C17 1.527(6)
C16 H16 1.0000
C18 C19 1.516(6)
C18 H18A 0.9900
C18 H18B 0.9900
C19 C20 1.501(6)
C19 H19A 0.9900
C19 H19B 0.9900
C20 C21 1.381(7)
C20 C25 1.413(6)
C21 C22 1.383(7)
C21 H21 0.9500
C22 C23 1.389(7)
C22 H22 0.9500
C23 C24 1.374(6)
C23 H23 0.9500
C24 C25 1.395(6)
C24 H24 0.9500
C25 C26 1.507(6)
C26 C27 1.527(5)
C26 H26A 0.9900
C26 H26B 0.9900
C27 C28 1.494(6)
C27 H27A 0.9900
C27 H27B 0.9900
C29 C33 1.524(5)
C29 C30 1.536(5)
C29 H29 1.0000
C30 H30A 0.9900
C30 H30B 0.9900
C31 C32 1.496(5)
C32 H32A 0.9800
C32 H32B 0.9800
C32 H32C 0.9800
C34 H34A 0.9800
C34 H34B 0.9800
C34 H34C 0.9800
O1SB C1SB 1.405(15)
O1SB H1SB 0.8400
C1SB H1SA 0.9800
C1SB H1SC 0.9800
C1SB H1SD 0.9800
